data_4500987
loop_
_publ_author_name
'Guo, Jiao'
'Ma, Jian-Fang'
'Liu, Bo'
'Kan, Wei-Qiu'
'Yang, Jin'

_publ_section_title
;
 A Series of 2D and 3D Metal--Organic Frameworks Based on a Flexible
 Tetrakis(4-pyridyloxymethylene)methane Ligand and Polycarboxylates:
 Syntheses, Structures, and Photoluminescent Properties
;
_journal_issue 8
_journal_name_full 'Crystal Growth &amp; Design'
_journal_page_first 3609
_journal_paper_doi 10.1021/cg200581w
_journal_volume 11
_journal_year 2011
_chemical_formula_moiety '2(C10 H2 Co O8), C25 H24 N4 O4'
_chemical_formula_sum 'C45 H28 Co2 N4 O20'
_chemical_formula_weight 1062.51
_chemical_name_systematic
;
 ?
;
_space_group_IT_number 142
_symmetry_cell_setting tetragonal
_symmetry_space_group_name_Hall '-I 4bd 2c'
_symmetry_space_group_name_H-M 'I 41/a c d :2'
_atom_sites_solution_hydrogens geom
_atom_sites_solution_primary direct
_atom_sites_solution_secondary difmap
_audit_creation_method SHELXL-97
_cell_angle_alpha 90.000(5)
_cell_angle_beta 90.000(5)
_cell_angle_gamma 90.000(5)
_cell_formula_units_Z 8
_cell_length_a 16.272(5)
_cell_length_b 16.272(5)
_cell_length_c 29.936(5)
_cell_measurement_reflns_used 2803
_cell_measurement_temperature 293(2)
_cell_measurement_theta_max 29.2
_cell_measurement_theta_min 2.9
_cell_volume 7926(4)
_computing_cell_refinement CrysAlis
_computing_data_collection 'CrysAlis (Oxford Diffraction, 2006)'
_computing_data_reduction CrysAlis
_computing_structure_refinement 'SHELXL-97 (Sheldrick, 1997)'
_computing_structure_solution 'SHELXS-97 (Sheldrick, 1997)'
_diffrn_ambient_temperature 293(2)
_diffrn_detector_area_resol_mean 10.0
_diffrn_measured_fraction_theta_full 0.998
_diffrn_measured_fraction_theta_max 0.911
_diffrn_measurement_device_type 'Oxford Diffraction Gemini R Ultra'
_diffrn_measurement_method '\w scan'
_diffrn_radiation_monochromator graphite
_diffrn_radiation_source 'fine-focus sealed tube'
_diffrn_radiation_type MoK\a
_diffrn_radiation_wavelength 0.71069
_diffrn_reflns_av_R_equivalents 0.0693
_diffrn_reflns_av_sigmaI/netI 0.1157
_diffrn_reflns_limit_h_max 22
_diffrn_reflns_limit_h_min -20
_diffrn_reflns_limit_k_max 21
_diffrn_reflns_limit_k_min -21
_diffrn_reflns_limit_l_max 22
_diffrn_reflns_limit_l_min -37
_diffrn_reflns_number 15327
_diffrn_reflns_theta_full 25.00
_diffrn_reflns_theta_max 29.23
_diffrn_reflns_theta_min 2.88
_exptl_absorpt_coefficient_mu 0.937
_exptl_absorpt_correction_T_max 0.870
_exptl_absorpt_correction_T_min 0.828
_exptl_absorpt_correction_type empirical
_exptl_absorpt_process_details
;
CrysAlis (Oxford Diffraction, 2006)
;
_exptl_crystal_colour purple
_exptl_crystal_density_diffrn 1.767
_exptl_crystal_density_method 'not measured'
_exptl_crystal_description needle
_exptl_crystal_F_000 4256
_exptl_crystal_size_max 0.2
_exptl_crystal_size_mid 0.18
_exptl_crystal_size_min 0.10
_refine_diff_density_max 0.582
_refine_diff_density_min -0.427
_refine_diff_density_rms 0.064
_refine_ls_extinction_method none
_refine_ls_goodness_of_fit_ref 0.788
_refine_ls_hydrogen_treatment constr
_refine_ls_matrix_type full
_refine_ls_number_parameters 181
_refine_ls_number_reflns 2458
_refine_ls_number_restraints 0
_refine_ls_restrained_S_all 0.788
_refine_ls_R_factor_all 0.0888
_refine_ls_R_factor_gt 0.0365
_refine_ls_shift/su_max 0.000
_refine_ls_shift/su_mean 0.000
_refine_ls_structure_factor_coef Fsqd
_refine_ls_weighting_details 'calc w=1/[\s^2^(Fo^2^)+(0.0324P)^2^+0.0000P] where P=(Fo^2^+2Fc^2^)/3'
_refine_ls_weighting_scheme calc
_refine_ls_wR_factor_gt 0.0711
_refine_ls_wR_factor_ref 0.0758
_reflns_number_gt 1253
_reflns_number_total 2701
_reflns_threshold_expression >2\s(I)
_cod_data_source_file cg200581w_si_002.cif
_cod_data_source_block Compound-5
_cod_depositor_comments
;
The following automatic conversions were performed:

'_symmetry_cell_setting' value 'Tetragonal' changed to 'tetragonal'
according to /home/saulius/struct/CIF-dictionaries/cif_core.dic
dictionary named 'cif_core.dic' version 2.4.1 from 2010-06-29.

Automatic conversion script
Id: cif_fix_values 1715 2011-07-08 13:25:40Z adriana 
;
_cod_original_sg_symbol_H-M 'I 41/a c d '
_cod_database_code 4500987

loop_
_symmetry_equiv_pos_as_xyz
'x, y, z'
'-x, -y+1/2, z'
'x, -y, -z+1/2'
'-x+1/2, y, -z'
'-y+1/4, -x+1/4, -z+1/4'
'y+3/4, x+1/4, -z+1/4'
'y+1/4, -x+1/4, z+3/4'
'-y+1/4, x+3/4, z+1/4'
'x+1/2, y+1/2, z+1/2'
'-x+1/2, -y+1, z+1/2'
'x+1/2, -y+1/2, -z+1'
'-x+1, y+1/2, -z+1/2'
'-y+3/4, -x+3/4, -z+3/4'
'y+5/4, x+3/4, -z+3/4'
'y+3/4, -x+3/4, z+5/4'
'-y+3/4, x+5/4, z+3/4'
'-x, -y, -z'
'x, y-1/2, -z'
'-x, y, z-1/2'
'x-1/2, -y, z'
'y-1/4, x-1/4, z-1/4'
'-y-3/4, -x-1/4, z-1/4'
'-y-1/4, x-1/4, -z-3/4'
'y-1/4, -x-3/4, -z-1/4'
'-x+1/2, -y+1/2, -z+1/2'
'x+1/2, y, -z+1/2'
'-x+1/2, y+1/2, z'
'x, -y+1/2, z+1/2'
'y+1/4, x+1/4, z+1/4'
'-y-1/4, -x+1/4, z+1/4'
'-y+1/4, x+1/4, -z-1/4'
'y+1/4, -x-1/4, -z+1/4'

loop_
_atom_site_label
_atom_site_type_symbol
_atom_site_fract_x
_atom_site_fract_y
_atom_site_fract_z
_atom_site_U_iso_or_equiv
_atom_site_adp_type
_atom_site_occupancy
_atom_site_symmetry_multiplicity
_atom_site_calc_flag
_atom_site_refinement_flags
Co1 Co 0.77931(2) 0.02931(2) 0.1250 0.01839(13) Uani 1 2 d S
O3 O 0.83974(13) -0.30416(12) 0.10176(7) 0.0360(5) Uani 1 1 d .
O2 O 0.74408(11) -0.15486(11) 0.11925(6) 0.0319(5) Uani 1 1 d .
O1 O 0.77610(12) -0.04866(10) 0.07592(6) 0.0316(5) Uani 1 1 d .
C5 C 0.7500 -0.3020(2) 0.0000 0.0208(9) Uani 1 2 d S
H1 H 0.7500 -0.3592 0.0000 0.025 Uiso 1 2 calc SR
C2 C 0.75637(15) -0.17564(15) 0.04069(9) 0.0193(6) Uani 1 1 d .
N1 N 1.03367(18) -0.08081(18) 0.06098(10) 0.0467(8) Uani 1 1 d .
O4 O 0.72141(12) -0.36975(10) 0.08884(6) 0.0303(5) Uani 1 1 d .
C1 C 0.75956(15) -0.12424(16) 0.08271(9) 0.0220(6) Uani 1 1 d .
C7 C 0.9717(2) -0.1305(2) 0.05060(13) 0.0540(10) Uani 1 1 d .
H10 H 0.9364 -0.1487 0.0730 0.065 Uiso 1 1 calc R
C4 C 0.75808(15) -0.26174(15) 0.04072(8) 0.0177(6) Uani 1 1 d .
C13 C 1.0000 -0.2500 -0.1250 0.0253(11) Uani 1 4 d S
C3 C 0.7500 -0.1351(2) 0.0000 0.0206(9) Uani 1 2 d S
H14 H 0.7500 -0.0780 0.0000 0.025 Uiso 1 2 calc SR
C6 C 0.77540(18) -0.31441(15) 0.08144(9) 0.0210(6) Uani 1 1 d .
C9 C 1.0125(2) -0.1304(2) -0.02528(12) 0.0481(10) Uani 1 1 d .
C8 C 0.9593(2) -0.1552(2) 0.00775(14) 0.0521(10) Uani 1 1 d .
H17 H 0.9150 -0.1889 0.0008 0.063 Uiso 1 1 calc R
C11 C 1.0856(2) -0.0565(2) 0.03035(14) 0.0498(10) Uani 1 1 d .
H20 H 1.1292 -0.0229 0.0385 0.060 Uiso 1 1 calc R
C10 C 1.0774(2) -0.0793(2) -0.01351(13) 0.0540(10) Uani 1 1 d .
H21 H 1.1145 -0.0610 -0.0349 0.065 Uiso 1 1 calc R
O5' O 0.9751(3) -0.1680(3) -0.06220(16) 0.0370(12) Uani 0.50 1 d P
O5 O 1.0272(3) -0.1396(3) -0.07000(16) 0.0407(12) Uani 0.50 1 d P
C12 C 1.0355(4) -0.1794(4) -0.0981(2) 0.0328(15) Uani 0.50 1 d P
C12' C 0.9612(4) -0.1809(4) -0.0932(3) 0.0360(16) Uani 0.50 1 d P

loop_
_atom_site_aniso_label
_atom_site_aniso_U_11
_atom_site_aniso_U_22
_atom_site_aniso_U_33
_atom_site_aniso_U_23
_atom_site_aniso_U_13
_atom_site_aniso_U_12
Co1 0.02133(17) 0.02133(17) 0.0125(2) 0.00034(18) -0.00034(18) -0.0012(2)
O3 0.0364(12) 0.0401(13) 0.0314(13) 0.0059(10) -0.0139(11) 0.0047(10)
O2 0.0482(13) 0.0334(11) 0.0141(12) 0.0005(9) -0.0020(10) 0.0086(9)
O1 0.0490(13) 0.0227(11) 0.0231(11) -0.0091(8) 0.0008(10) -0.0076(10)
C5 0.024(2) 0.016(2) 0.022(2) 0.000 0.0006(17) 0.000
C2 0.0227(14) 0.0194(15) 0.0157(15) -0.0015(11) -0.0026(12) 0.0002(11)
N1 0.0468(19) 0.062(2) 0.0311(18) -0.0107(15) -0.0121(15) 0.0192(16)
O4 0.0388(11) 0.0250(10) 0.0273(13) 0.0119(9) -0.0038(10) -0.0044(10)
C1 0.0202(15) 0.0279(16) 0.0178(17) -0.0040(12) -0.0056(12) 0.0045(12)
C7 0.050(2) 0.077(3) 0.035(2) 0.007(2) 0.0057(19) 0.015(2)
C4 0.0193(14) 0.0195(15) 0.0141(14) 0.0000(11) -0.0002(11) -0.0001(11)
C13 0.0284(17) 0.0284(17) 0.019(3) 0.000 0.000 0.002(3)
C3 0.032(2) 0.0139(19) 0.016(2) 0.000 0.0002(17) 0.000
C6 0.0306(16) 0.0185(13) 0.0139(15) -0.0016(11) 0.0019(14) 0.0075(14)
C9 0.065(3) 0.055(2) 0.024(2) -0.0144(18) -0.0123(19) 0.036(2)
C8 0.048(2) 0.055(2) 0.053(3) -0.010(2) -0.015(2) 0.0033(18)
C11 0.031(2) 0.048(2) 0.071(3) 0.001(2) -0.016(2) 0.0049(16)
C10 0.044(2) 0.074(3) 0.044(3) 0.016(2) 0.010(2) 0.022(2)
O5' 0.026(3) 0.065(4) 0.020(3) -0.018(2) 0.003(2) -0.007(2)
O5 0.038(3) 0.059(3) 0.025(3) -0.019(3) 0.004(2) -0.008(2)
C12 0.039(4) 0.041(4) 0.019(4) -0.017(3) 0.011(3) -0.009(3)
C12' 0.033(4) 0.046(4) 0.028(4) -0.012(3) -0.001(3) -0.002(3)

loop_
_atom_type_symbol
_atom_type_description
_atom_type_scat_dispersion_real
_atom_type_scat_dispersion_imag
_atom_type_scat_source
C C 0.0033 0.0016 'International Tables Vol C Tables 4.2.6.8 and 6.1.1.4'
H H 0.0000 0.0000 'International Tables Vol C Tables 4.2.6.8 and 6.1.1.4'
N N 0.0061 0.0033 'International Tables Vol C Tables 4.2.6.8 and 6.1.1.4'
O O 0.0106 0.0060 'International Tables Vol C Tables 4.2.6.8 and 6.1.1.4'
Co Co 0.3494 0.9721 'International Tables Vol C Tables 4.2.6.8 and 6.1.1.4'

loop_
_geom_angle_atom_site_label_1
_geom_angle_atom_site_label_2
_geom_angle_atom_site_label_3
_geom_angle
_geom_angle_site_symmetry_1
_geom_angle_site_symmetry_3
O1 Co1 O1 122.50(11) . 6_545
O1 Co1 O4 115.78(8) . 32_665
O1 Co1 O4 97.41(8) 6_545 32_665
O1 Co1 O4 97.41(8) . 27_655
O1 Co1 O4 115.78(8) 6_545 27_655
O4 Co1 O4 108.22(12) 32_665 27_655
C1 O1 Co1 121.01(18) . .
C4 C5 C4 123.7(3) . 4_655
C3 C2 C4 118.5(3) . .
C3 C2 C1 118.0(2) . .
C4 C2 C1 123.5(2) . .
C11 N1 C7 120.6(3) . .
C6 O4 Co1 133.48(18) . 27_645
O2 C1 O1 125.2(3) . .
O2 C1 C2 120.6(2) . .
O1 C1 C2 114.1(2) . .
N1 C7 C8 120.9(4) . .
C5 C4 C2 118.0(3) . .
C5 C4 C6 117.1(2) . .
C2 C4 C6 124.7(2) . .
C12 C13 C12 149.0(5) 13_554 .
C12 C13 C12 72.8(4) 13_554 2_745
C12 C13 C12 116.0(5) . 2_745
C12 C13 C12 116.0(5) 13_554 14_534
C12 C13 C12 72.8(4) . 14_534
C12 C13 C12 149.0(5) 2_745 14_534
C12 C13 C12' 110.3(4) 13_554 2_745
C12 C13 C12' 93.9(3) . 2_745
C12 C13 C12' 45.8(3) 2_745 2_745
C12 C13 C12' 106.4(4) 14_534 2_745
C12 C13 C12' 93.9(3) 13_554 14_534
C12 C13 C12' 110.3(4) . 14_534
C12 C13 C12' 106.4(4) 2_745 14_534
C12 C13 C12' 45.8(3) 14_534 14_534
C12' C13 C12' 78.5(5) 2_745 14_534
C12 C13 C12' 106.4(4) 13_554 .
C12 C13 C12' 45.8(3) . .
C12 C13 C12' 93.9(3) 2_745 .
C12 C13 C12' 110.3(4) 14_534 .
C12' C13 C12' 107.1(5) 2_745 .
C12' C13 C12' 154.9(5) 14_534 .
C12 C13 C12' 45.8(3) 13_554 13_554
C12 C13 C12' 106.4(4) . 13_554
C12 C13 C12' 110.3(4) 2_745 13_554
C12 C13 C12' 93.9(3) 14_534 13_554
C12' C13 C12' 154.9(5) 2_745 13_554
C12' C13 C12' 107.1(5) 14_534 13_554
C12' C13 C12' 78.5(5) . 13_554
C2 C3 C2 123.3(3) . 4_655
O3 C6 O4 126.8(2) . .
O3 C6 C4 118.8(2) . .
O4 C6 C4 114.2(2) . .
O5 C9 C8 141.4(4) . .
O5 C9 C10 100.4(4) . .
C8 C9 C10 118.1(3) . .
O5 C9 O5' 42.0(2) . .
C8 C9 O5' 99.6(4) . .
C10 C9 O5' 142.2(4) . .
C7 C8 C9 119.9(4) . .
N1 C11 C10 121.8(3) . .
C11 C10 C9 118.6(3) . .
C12' O5' O5 94.3(7) . .
C12' O5' C9 160.5(7) . .
O5 O5' C9 67.2(5) . .
C12' O5' C12 55.4(5) . .
O5 O5' C12 46.8(4) . .
C9 O5' C12 110.1(5) . .
O5' O5 C12 90.6(6) . .
O5' O5 C9 70.8(5) . .
C12 O5 C9 149.1(6) . .
O5' O5 C12' 42.5(4) . .
C12 O5 C12' 55.5(4) . .
C9 O5 C12' 113.1(6) . .
O5 C12 C12' 78.0(5) . .
O5 C12 O5' 42.5(3) . .
C12' C12 O5' 41.4(4) . .
O5 C12 C13 145.8(6) . .
C12' C12 C13 70.8(5) . .
O5' C12 C13 103.3(4) . .
O5 C12 C12 159.2(5) . 14_534
C12' C12 C12 114.6(6) . 14_534
O5' C12 C12 155.1(5) . 14_534
C13 C12 C12 53.6(2) . 14_534
O5' C12' C12 83.2(6) . .
O5' C12' O5 43.2(4) . .
C12 C12' O5 46.5(4) . .
O5' C12' C13 128.6(7) . .
C12 C12' C13 63.4(5) . .
O5 C12' C13 108.7(5) . .
O5' C12' C12' 178.2(9) . 13_554
C12 C12' C12' 97.6(6) . 13_554
O5 C12' C12' 138.2(7) . 13_554
C13 C12' C12' 50.8(2) . 13_554

loop_
_geom_bond_atom_site_label_1
_geom_bond_atom_site_label_2
_geom_bond_distance
_geom_bond_site_symmetry_2
Co1 O1 1.9419(17) .
Co1 O1 1.9419(17) 6_545
Co1 O4 1.9672(18) 32_665
Co1 O4 1.9672(18) 27_655
O3 C6 1.222(3) .
O2 C1 1.228(3) .
O1 C1 1.275(3) .
C5 C4 1.390(3) .
C5 C4 1.390(3) 4_655
C2 C3 1.389(3) .
C2 C4 1.401(3) .
C2 C1 1.511(4) .
N1 C11 1.308(4) .
N1 C7 1.329(4) .
O4 C6 1.277(3) .
O4 Co1 1.9672(18) 27_645
C7 C8 1.359(5) .
C4 C6 1.517(3) .
C13 C12 1.517(6) 13_554
C13 C12 1.517(6) .
C13 C12 1.517(6) 2_745
C13 C12 1.517(6) 14_534
C13 C12' 1.602(7) 2_745
C13 C12' 1.602(7) 14_534
C13 C12' 1.602(7) .
C13 C12' 1.602(7) 13_554
C3 C2 1.389(3) 4_655
C9 O5 1.368(6) .
C9 C8 1.374(5) .
C9 C10 1.389(5) .
C9 O5' 1.402(6) .
C11 C10 1.371(5) .
O5' C12' 0.979(7) .
O5' O5 0.992(5) .
O5' C12 1.468(7) .
O5 C12 1.071(7) .
O5 C12' 1.445(8) .
C12 C12' 1.217(8) .
C12 C12 1.800(12) 14_534
C12' C12' 2.026(15) 13_554
